data_4071763
loop_
_publ_author_name
'Zhang, Xiaoming'
'Xi, Zhenxing'
'Liu, Ailing'
'Chen, Wanzhi'

_publ_section_title
;
 Facile and Efficient Olefination of Aryl Halides Catalyzed by a Palladium
 Complex Containing a Heteroarene-Functionalized N-Heterocyclic Carbene
;
_journal_issue 17
_journal_name_full Organometallics
_journal_page_first 4401
_journal_paper_doi 10.1021/om8003674
_journal_volume 27
_journal_year 2008
_chemical_formula_sum 'C43 H44 F12 N12 O P2 Pd'
_chemical_formula_weight 1141.24
_chemical_name_systematic
; 
 ? 
;
_space_group_IT_number 19
_symmetry_cell_setting orthorhombic
_symmetry_space_group_name_Hall 'P 2ac 2ab'
_symmetry_space_group_name_H-M 'P 21 21 21'
_atom_sites_solution_hydrogens geom
_atom_sites_solution_primary direct
_atom_sites_solution_secondary difmap
_audit_creation_method SHELXL-97
_cell_angle_alpha 90.00
_cell_angle_beta 90.00
_cell_angle_gamma 90.00
_cell_formula_units_Z 4
_cell_length_a 8.4236(9)
_cell_length_b 12.5375(13)
_cell_length_c 46.354(4)
_cell_measurement_temperature 298(2)
_cell_volume 4895.5(8)
_computing_cell_refinement 'Bruker SMART'
_computing_data_collection 'Bruker SMART'
_computing_data_reduction 'Bruker SAINT'
_computing_molecular_graphics 'Bruker SHELXTL'
_computing_publication_material 'Bruker SHELXTL'
_computing_structure_refinement 'SHELXL-97 (Sheldrick, 1997)'
_computing_structure_solution 'SHELXS-97 (Sheldrick, 1990)'
_diffrn_ambient_temperature 298(2)
_diffrn_measured_fraction_theta_full 0.999
_diffrn_measured_fraction_theta_max 0.999
_diffrn_measurement_device_type 'CCD area detector'
_diffrn_measurement_method 'phi and omega scans'
_diffrn_radiation_monochromator graphite
_diffrn_radiation_source 'fine-focus sealed tube'
_diffrn_radiation_type MoK\a
_diffrn_radiation_wavelength 0.71073
_diffrn_reflns_av_R_equivalents 0.0624
_diffrn_reflns_av_sigmaI/netI 0.0934
_diffrn_reflns_limit_h_max 10
_diffrn_reflns_limit_h_min -9
_diffrn_reflns_limit_k_max 11
_diffrn_reflns_limit_k_min -14
_diffrn_reflns_limit_l_max 55
_diffrn_reflns_limit_l_min -50
_diffrn_reflns_number 20395
_diffrn_reflns_theta_full 25.01
_diffrn_reflns_theta_max 25.01
_diffrn_reflns_theta_min 1.68
_exptl_absorpt_coefficient_mu 0.538
_exptl_absorpt_correction_T_max 0.8727
_exptl_absorpt_correction_T_min 0.8466
_exptl_absorpt_correction_type multi-scan
_exptl_absorpt_process_details sadabs
_exptl_crystal_colour yellow
_exptl_crystal_density_diffrn 1.548
_exptl_crystal_density_method 'not measured'
_exptl_crystal_description prism
_exptl_crystal_F_000 2312
_exptl_crystal_size_max 0.32
_exptl_crystal_size_mid 0.26
_exptl_crystal_size_min 0.26
_refine_diff_density_max 0.490
_refine_diff_density_min -0.839
_refine_diff_density_rms 0.073
_refine_ls_abs_structure_details 'Flack H D (1983), Acta Cryst. A39, 876-881'
_refine_ls_abs_structure_Flack 0.02(4)
_refine_ls_extinction_method none
_refine_ls_goodness_of_fit_ref 1.019
_refine_ls_hydrogen_treatment constr
_refine_ls_matrix_type full
_refine_ls_number_parameters 648
_refine_ls_number_reflns 8560
_refine_ls_number_restraints 0
_refine_ls_restrained_S_all 1.019
_refine_ls_R_factor_all 0.0880
_refine_ls_R_factor_gt 0.0613
_refine_ls_shift/su_max 0.001
_refine_ls_shift/su_mean 0.000
_refine_ls_structure_factor_coef Fsqd
_refine_ls_weighting_details 'calc w=1/[\s^2^(Fo^2^)+(0.0578P)^2^+0.0000P] where P=(Fo^2^+2Fc^2^)/3'
_refine_ls_weighting_scheme calc
_refine_ls_wR_factor_gt 0.1240
_refine_ls_wR_factor_ref 0.1338
_reflns_number_gt 6243
_reflns_number_total 8560
_reflns_threshold_expression >2sigma(I)
_cod_data_source_file om8003674_si_002.cif
_cod_data_source_block 080424c
_cod_original_sg_symbol_H-M P2(1)2(1)2(1)
_cod_database_code 4071763

loop_
_symmetry_equiv_pos_as_xyz
'x, y, z'
'-x+1/2, -y, z+1/2'
'-x, y+1/2, -z+1/2'
'x+1/2, -y+1/2, -z'

loop_
_atom_site_label
_atom_site_type_symbol
_atom_site_fract_x
_atom_site_fract_y
_atom_site_fract_z
_atom_site_U_iso_or_equiv
_atom_site_adp_type
_atom_site_occupancy
_atom_site_symmetry_multiplicity
_atom_site_calc_flag
_atom_site_refinement_flags
Pd1 Pd 0.07356(7) 0.31388(4) 0.111768(10) 0.04049(16) Uani 1 1 d .
F1 F 0.8484(8) 0.8616(5) 0.07637(19) 0.140(3) Uani 1 1 d .
F2 F 0.6470(9) 1.0578(5) 0.05685(15) 0.129(3) Uani 1 1 d .
F3 F 0.9041(10) 1.0235(5) 0.0691(2) 0.173(4) Uani 1 1 d .
F4 F 0.7829(12) 0.9351(9) 0.03530(17) 0.192(4) Uani 1 1 d .
F5 F 0.5947(9) 0.8905(5) 0.06630(19) 0.149(3) Uani 1 1 d .
F6 F 0.7126(12) 0.9854(8) 0.09775(16) 0.176(4) Uani 1 1 d .
F7 F 1.0980(10) 0.8075(7) 0.22867(17) 0.161(3) Uani 1 1 d .
F8 F 0.8436(9) 0.9466(6) 0.19907(18) 0.153(3) Uani 1 1 d .
F9 F 0.9850(11) 0.8093(5) 0.18622(12) 0.155(3) Uani 1 1 d .
F10 F 0.8382(7) 0.8006(5) 0.22614(12) 0.106(2) Uani 1 1 d .
F11 F 0.9636(12) 0.9426(5) 0.24097(12) 0.151(3) Uani 1 1 d .
F12 F 1.0992(8) 0.9560(4) 0.20125(11) 0.0955(18) Uani 1 1 d .
N1 N -0.0517(7) 0.5327(4) 0.13293(12) 0.0423(15) Uani 1 1 d .
N2 N 0.0950(8) 0.5355(4) 0.09569(11) 0.0447(15) Uani 1 1 d .
N3 N -0.2191(8) 0.4045(4) 0.15249(13) 0.0461(16) Uani 1 1 d .
N4 N -0.3732(8) 0.2687(5) 0.16963(13) 0.0520(17) Uani 1 1 d .
N5 N 0.0597(8) 0.3319(4) 0.06738(10) 0.0435(14) Uani 1 1 d .
N6 N 0.1485(7) 0.3530(4) 0.17600(12) 0.0444(16) Uani 1 1 d .
N7 N 0.0184(7) 0.2120(4) 0.16650(11) 0.0382(15) Uani 1 1 d .
N8 N 0.3250(8) 0.4500(5) 0.14886(12) 0.0431(15) Uani 1 1 d .
N9 N 0.4798(7) 0.5415(4) 0.11734(12) 0.0495(16) Uani 1 1 d .
N10 N 0.1289(7) 0.1518(4) 0.10971(12) 0.0429(14) Uani 1 1 d .
N11 N 0.2508(13) 0.8631(6) 0.01386(18) 0.088(3) Uani 1 1 d .
N12 N 0.5100(13) 0.3352(8) 0.04692(18) 0.123(4) Uani 1 1 d .
O1 O 0.2402(11) 0.7389(6) 0.04831(18) 0.114(3) Uani 1 1 d .
P1 P 0.7502(3) 0.95899(19) 0.06617(6) 0.0714(7) Uani 1 1 d .
P2 P 0.9706(3) 0.87670(17) 0.21359(4) 0.0598(7) Uani 1 1 d .
C1 C 0.0287(8) 0.4681(5) 0.11446(13) 0.0419(18) Uani 1 1 d .
C2 C 0.0638(11) 0.6403(5) 0.10195(17) 0.058(2) Uani 1 1 d .
H2 H 0.0991 0.7000 0.0919 0.070 Uiso 1 1 calc R
C3 C -0.0277(10) 0.6392(5) 0.12542(17) 0.053(2) Uani 1 1 d .
H3 H -0.0680 0.6985 0.1350 0.064 Uiso 1 1 calc R
C4 C -0.1505(9) 0.4966(5) 0.15602(15) 0.0406(18) Uani 1 1 d .
C5 C -0.3085(9) 0.3665(6) 0.17464(15) 0.0417(19) Uani 1 1 d .
C6 C -0.4600(11) 0.2256(6) 0.18949(18) 0.063(2) Uani 1 1 d .
C7 C -0.4936(11) 0.2804(7) 0.21629(17) 0.066(3) Uani 1 1 d .
H7 H -0.5589 0.2484 0.2300 0.080 Uiso 1 1 calc R
C8 C -0.4314(11) 0.3774(7) 0.22165(16) 0.060(2) Uani 1 1 d .
C9 C -0.3348(9) 0.4242(6) 0.20033(15) 0.049(2) Uani 1 1 d .
C10 C -0.2591(10) 0.5243(6) 0.20212(16) 0.056(2) Uani 1 1 d .
H10 H -0.2722 0.5650 0.2187 0.067 Uiso 1 1 calc R
C11 C -0.1683(10) 0.5629(6) 0.18057(17) 0.056(2) Uani 1 1 d .
H11 H -0.1199 0.6294 0.1818 0.067 Uiso 1 1 calc R
C12 C -0.5309(13) 0.1216(7) 0.1834(2) 0.087(3) Uani 1 1 d .
H12A H -0.5834 0.1239 0.1650 0.131 Uiso 1 1 calc R
H12B H -0.6066 0.1045 0.1982 0.131 Uiso 1 1 calc R
H12C H -0.4493 0.0682 0.1830 0.131 Uiso 1 1 calc R
C13 C -0.4635(12) 0.4369(8) 0.24928(18) 0.084(3) Uani 1 1 d .
H13A H -0.5375 0.3972 0.2608 0.126 Uiso 1 1 calc R
H13B H -0.5075 0.5056 0.2449 0.126 Uiso 1 1 calc R
H13C H -0.3661 0.4458 0.2597 0.126 Uiso 1 1 calc R
C14 C 0.2008(9) 0.4982(5) 0.07217(15) 0.047(2) Uani 1 1 d .
H14A H 0.2308 0.5587 0.0603 0.057 Uiso 1 1 calc R
H14B H 0.2968 0.4688 0.0805 0.057 Uiso 1 1 calc R
C15 C 0.1248(9) 0.4168(5) 0.05389(14) 0.045(2) Uani 1 1 d .
C16 C 0.1261(10) 0.4219(6) 0.02447(16) 0.056(2) Uani 1 1 d .
H16 H 0.1730 0.4805 0.0156 0.067 Uiso 1 1 calc R
C17 C 0.0611(12) 0.3441(6) 0.00761(15) 0.070(3) Uani 1 1 d .
H17 H 0.0651 0.3478 -0.0124 0.084 Uiso 1 1 calc R
C18 C -0.0110(12) 0.2599(7) 0.02154(15) 0.066(3) Uani 1 1 d .
H18 H -0.0580 0.2057 0.0108 0.080 Uiso 1 1 calc R
C19 C -0.0137(10) 0.2557(6) 0.05116(16) 0.058(2) Uani 1 1 d .
H19 H -0.0664 0.1999 0.0603 0.069 Uiso 1 1 calc R
C20 C 0.0874(9) 0.2951(4) 0.15369(13) 0.0383(16) Uani 1 1 d .
C21 C 0.0324(11) 0.2162(6) 0.19614(14) 0.059(3) Uani 1 1 d .
H21 H -0.0051 0.1658 0.2092 0.071 Uiso 1 1 calc R
C22 C 0.1078(9) 0.3036(6) 0.20240(13) 0.049(2) Uani 1 1 d .
H22 H 0.1307 0.3289 0.2208 0.059 Uiso 1 1 calc R
C23 C 0.2416(10) 0.4466(5) 0.17251(15) 0.0451(19) Uani 1 1 d .
C24 C 0.4038(9) 0.5407(5) 0.14316(15) 0.0421(17) Uani 1 1 d .
C25 C 0.5542(10) 0.6296(6) 0.10894(17) 0.0544(19) Uani 1 1 d .
C26 C 0.5571(12) 0.7217(6) 0.12721(19) 0.065(2) Uani 1 1 d .
H26 H 0.6110 0.7820 0.1209 0.078 Uiso 1 1 calc R
C27 C 0.4866(10) 0.7246(6) 0.15264(19) 0.056(2) Uani 1 1 d .
C28 C 0.4034(10) 0.6311(5) 0.16175(16) 0.0462(18) Uani 1 1 d .
C29 C 0.3175(11) 0.6203(6) 0.18734(17) 0.057(2) Uani 1 1 d .
H29 H 0.3161 0.6763 0.2005 0.068 Uiso 1 1 calc R
C30 C 0.2348(10) 0.5282(6) 0.19350(16) 0.052(2) Uani 1 1 d .
H30 H 0.1777 0.5202 0.2105 0.062 Uiso 1 1 calc R
C31 C 0.6264(11) 0.6300(7) 0.07994(17) 0.072(3) Uani 1 1 d .
H31A H 0.6856 0.5655 0.0772 0.108 Uiso 1 1 calc R
H31B H 0.6961 0.6902 0.0782 0.108 Uiso 1 1 calc R
H31C H 0.5443 0.6348 0.0656 0.108 Uiso 1 1 calc R
C32 C 0.4920(12) 0.8197(7) 0.17251(18) 0.082(3) Uani 1 1 d .
H32A H 0.5409 0.7996 0.1904 0.123 Uiso 1 1 calc R
H32B H 0.3860 0.8444 0.1761 0.123 Uiso 1 1 calc R
H32C H 0.5526 0.8757 0.1637 0.123 Uiso 1 1 calc R
C33 C -0.0584(10) 0.1266(5) 0.14907(14) 0.0476(18) Uani 1 1 d .
H33A H -0.1476 0.1556 0.1384 0.057 Uiso 1 1 calc R
H33B H -0.0973 0.0705 0.1616 0.057 Uiso 1 1 calc R
C34 C 0.0636(10) 0.0826(5) 0.12849(11) 0.0369(16) Uani 1 1 d .
C35 C 0.1096(11) -0.0221(5) 0.12829(15) 0.053(2) Uani 1 1 d .
H35 H 0.0638 -0.0690 0.1414 0.063 Uiso 1 1 calc R
C36 C 0.2199(11) -0.0596(6) 0.1095(2) 0.065(2) Uani 1 1 d .
H36 H 0.2486 -0.1312 0.1094 0.078 Uiso 1 1 calc R
C37 C 0.2891(11) 0.0132(7) 0.09038(19) 0.068(3) Uani 1 1 d .
H37 H 0.3679 -0.0088 0.0776 0.082 Uiso 1 1 calc R
C38 C 0.2391(10) 0.1174(6) 0.09066(16) 0.055(2) Uani 1 1 d .
H38 H 0.2818 0.1653 0.0775 0.066 Uiso 1 1 calc R
C39 C 0.1966(14) 0.8173(10) 0.0377(2) 0.095(3) Uani 1 1 d .
H39 H 0.1138 0.8523 0.0470 0.114 Uiso 1 1 calc R
C40 C 0.3809(17) 0.8158(11) -0.0015(3) 0.143(5) Uani 1 1 d .
H40A H 0.4793 0.8413 0.0063 0.215 Uiso 1 1 calc R
H40B H 0.3743 0.8350 -0.0216 0.215 Uiso 1 1 calc R
H40C H 0.3760 0.7397 0.0003 0.215 Uiso 1 1 calc R
C41 C 0.1914(18) 0.9609(9) 0.0029(3) 0.140(5) Uani 1 1 d .
H41A H 0.1853 0.9570 -0.0178 0.211 Uiso 1 1 calc R
H41B H 0.2612 1.0180 0.0083 0.211 Uiso 1 1 calc R
H41C H 0.0875 0.9739 0.0106 0.211 Uiso 1 1 calc R
C42 C 0.5500(13) 0.3138(8) 0.0690(2) 0.079(3) Uani 1 1 d .
C43 C 0.5980(14) 0.2862(8) 0.09813(19) 0.096(3) Uani 1 1 d .
H43A H 0.6830 0.3322 0.1041 0.144 Uiso 1 1 calc R
H43B H 0.6332 0.2134 0.0986 0.144 Uiso 1 1 calc R
H43C H 0.5094 0.2949 0.1110 0.144 Uiso 1 1 calc R

loop_
_atom_site_aniso_label
_atom_site_aniso_U_11
_atom_site_aniso_U_22
_atom_site_aniso_U_33
_atom_site_aniso_U_23
_atom_site_aniso_U_13
_atom_site_aniso_U_12
Pd1 0.0535(3) 0.0351(2) 0.0329(2) 0.0020(2) 0.0036(3) -0.0032(3)
F1 0.091(5) 0.097(5) 0.233(8) 0.047(5) -0.008(5) 0.021(4)
F2 0.154(7) 0.088(4) 0.146(6) 0.035(4) -0.018(5) 0.032(4)
F3 0.155(8) 0.115(5) 0.249(9) 0.066(5) -0.088(7) -0.066(6)
F4 0.169(9) 0.289(11) 0.119(6) -0.034(7) 0.001(6) 0.081(8)
F5 0.090(5) 0.105(5) 0.253(9) 0.002(5) -0.014(6) -0.006(4)
F6 0.204(10) 0.212(9) 0.113(6) -0.017(6) -0.001(6) 0.071(8)
F7 0.134(6) 0.158(6) 0.191(7) 0.095(6) 0.008(6) 0.031(6)
F8 0.111(6) 0.164(7) 0.184(7) 0.114(6) -0.004(5) 0.006(5)
F9 0.249(10) 0.129(5) 0.086(4) -0.046(4) 0.066(5) -0.066(6)
F10 0.110(5) 0.112(5) 0.097(4) 0.034(4) 0.013(3) -0.037(4)
F11 0.242(10) 0.134(5) 0.079(4) -0.031(4) 0.056(5) -0.055(6)
F12 0.105(5) 0.097(4) 0.084(3) 0.015(3) 0.012(4) -0.035(4)
N1 0.035(4) 0.028(3) 0.064(4) 0.002(3) 0.017(3) -0.006(3)
N2 0.049(4) 0.038(3) 0.047(3) 0.006(2) 0.004(3) -0.009(3)
N3 0.040(4) 0.041(4) 0.057(4) 0.001(3) -0.005(3) 0.003(3)
N4 0.052(5) 0.046(3) 0.058(4) 0.004(3) 0.006(3) -0.003(3)
N5 0.055(4) 0.036(3) 0.040(3) 0.000(2) 0.001(3) -0.006(3)
N6 0.047(4) 0.043(4) 0.044(4) 0.000(3) 0.004(3) -0.005(3)
N7 0.048(4) 0.033(3) 0.033(3) 0.004(2) 0.008(3) 0.002(3)
N8 0.051(4) 0.044(4) 0.034(3) 0.002(3) 0.002(3) 0.002(3)
N9 0.049(4) 0.054(4) 0.046(4) -0.001(3) 0.003(3) -0.007(3)
N10 0.048(4) 0.042(3) 0.039(3) 0.002(3) 0.009(3) 0.004(2)
N11 0.113(8) 0.074(5) 0.078(6) 0.009(4) 0.020(6) -0.006(5)
N12 0.151(11) 0.155(9) 0.062(5) -0.019(6) -0.011(6) 0.036(8)
O1 0.138(7) 0.087(5) 0.118(6) 0.044(5) 0.016(5) -0.006(5)
P1 0.0717(19) 0.0580(15) 0.0844(19) -0.0001(13) -0.0083(15) -0.0108(14)
P2 0.0782(19) 0.0512(12) 0.0498(12) 0.0062(10) 0.0058(12) -0.0030(12)
C1 0.052(5) 0.050(4) 0.025(3) 0.007(3) -0.008(4) -0.010(3)
C2 0.069(6) 0.030(3) 0.075(5) 0.007(3) -0.001(6) -0.001(4)
C3 0.067(6) 0.031(4) 0.062(5) -0.001(3) 0.011(5) -0.002(4)
C4 0.044(5) 0.038(4) 0.040(4) -0.003(3) 0.000(4) 0.009(3)
C5 0.043(5) 0.045(4) 0.036(4) 0.002(3) -0.001(4) 0.005(4)
C6 0.057(7) 0.060(5) 0.072(5) 0.014(4) 0.017(5) -0.001(4)
C7 0.064(6) 0.082(6) 0.053(5) 0.016(4) 0.017(4) 0.001(5)
C8 0.046(5) 0.075(5) 0.061(5) 0.011(4) 0.000(5) 0.000(5)
C9 0.042(5) 0.064(5) 0.041(4) 0.012(4) 0.003(4) 0.007(4)
C10 0.060(6) 0.063(5) 0.046(5) -0.008(4) 0.009(4) 0.011(5)
C11 0.050(6) 0.051(5) 0.067(6) -0.012(4) 0.002(5) 0.000(4)
C12 0.096(9) 0.064(6) 0.101(7) 0.012(5) 0.027(6) -0.016(6)
C13 0.080(9) 0.121(7) 0.050(5) 0.002(5) 0.020(5) -0.008(7)
C14 0.051(5) 0.044(4) 0.047(4) 0.003(3) 0.009(4) -0.012(4)
C15 0.055(6) 0.044(4) 0.036(4) 0.004(3) 0.010(4) 0.002(4)
C16 0.072(7) 0.054(5) 0.041(4) 0.008(4) 0.017(4) -0.009(4)
C17 0.102(8) 0.079(6) 0.028(4) 0.002(4) -0.010(5) -0.016(6)
C18 0.087(7) 0.079(6) 0.034(4) -0.006(4) -0.007(4) -0.019(5)
C19 0.066(6) 0.052(5) 0.056(5) 0.004(4) -0.001(4) -0.012(4)
C20 0.037(4) 0.028(3) 0.050(4) 0.007(3) -0.002(4) 0.006(4)
C21 0.093(8) 0.047(5) 0.036(4) 0.011(3) 0.023(4) 0.004(4)
C22 0.068(6) 0.054(4) 0.026(3) 0.005(3) 0.009(3) 0.008(5)
C23 0.052(5) 0.041(4) 0.042(4) -0.004(3) -0.012(4) 0.001(4)
C24 0.037(5) 0.036(4) 0.053(4) -0.006(3) 0.001(4) 0.002(4)
C25 0.051(5) 0.053(4) 0.059(4) 0.010(4) 0.001(5) -0.007(4)
C26 0.067(6) 0.049(4) 0.079(6) 0.006(4) -0.011(6) -0.007(5)
C27 0.051(6) 0.048(4) 0.069(6) -0.002(4) -0.007(5) -0.002(4)
C28 0.037(5) 0.050(4) 0.052(4) -0.008(3) -0.008(4) 0.001(4)
C29 0.065(6) 0.046(5) 0.061(5) -0.013(4) -0.015(5) 0.010(4)
C30 0.046(5) 0.060(5) 0.051(5) -0.003(4) -0.012(4) 0.001(4)
C31 0.076(7) 0.077(6) 0.062(5) -0.003(4) 0.007(5) -0.029(5)
C32 0.101(8) 0.053(5) 0.092(6) -0.019(5) -0.008(5) -0.017(6)
C33 0.053(5) 0.040(4) 0.050(4) 0.005(3) 0.005(4) -0.012(4)
C34 0.051(5) 0.041(4) 0.019(3) -0.002(2) -0.004(4) 0.007(4)
C35 0.077(7) 0.033(4) 0.049(4) 0.000(3) -0.002(4) 0.002(4)
C36 0.078(7) 0.042(4) 0.076(6) 0.004(5) -0.012(6) 0.020(4)
C37 0.057(6) 0.074(6) 0.075(6) -0.017(5) 0.003(5) 0.025(5)
C38 0.052(6) 0.060(5) 0.052(5) -0.006(4) 0.008(4) -0.013(4)
C39 0.111(10) 0.086(7) 0.089(7) 0.016(7) 0.002(7) -0.027(8)
C40 0.133(13) 0.134(10) 0.162(12) 0.007(10) 0.037(11) -0.007(11)
C41 0.176(15) 0.100(9) 0.145(12) 0.042(9) 0.014(11) 0.014(10)
C42 0.079(7) 0.082(6) 0.076(6) -0.022(6) 0.001(6) 0.017(7)
C43 0.109(9) 0.101(8) 0.078(6) -0.011(5) -0.034(7) 0.024(7)

loop_
_atom_type_symbol
_atom_type_description
_atom_type_scat_dispersion_real
_atom_type_scat_dispersion_imag
_atom_type_scat_source
C C 0.0033 0.0016 'International Tables Vol C Tables 4.2.6.8 and 6.1.1.4'
H H 0.0000 0.0000 'International Tables Vol C Tables 4.2.6.8 and 6.1.1.4'
N N 0.0061 0.0033 'International Tables Vol C Tables 4.2.6.8 and 6.1.1.4'
F F 0.0171 0.0103 'International Tables Vol C Tables 4.2.6.8 and 6.1.1.4'
Pd Pd -0.9988 1.0072 'International Tables Vol C Tables 4.2.6.8 and 6.1.1.4'
P P 0.1023 0.0942 'International Tables Vol C Tables 4.2.6.8 and 6.1.1.4'
O O 0.0106 0.0060 'International Tables Vol C Tables 4.2.6.8 and 6.1.1.4'

loop_
_geom_angle_atom_site_label_1
_geom_angle_atom_site_label_2
_geom_angle_atom_site_label_3
_geom_angle
C20 Pd1 C1 93.8(2)
C20 Pd1 N5 179.3(2)
C1 Pd1 N5 86.8(2)
C20 Pd1 N10 85.1(2)
C1 Pd1 N10 177.9(3)
N5 Pd1 N10 94.2(2)
C1 N1 C3 110.0(6)
C1 N1 C4 124.9(5)
C3 N1 C4 125.1(6)
C1 N2 C2 112.9(6)
C1 N2 C14 122.0(6)
C2 N2 C14 124.9(6)
C4 N3 C5 117.5(6)
C6 N4 C5 118.8(7)
C15 N5 C19 118.7(6)
C15 N5 Pd1 121.5(4)
C19 N5 Pd1 119.7(5)
C20 N6 C22 109.4(6)
C20 N6 C23 124.1(6)
C22 N6 C23 126.5(6)
C20 N7 C21 112.1(6)
C20 N7 C33 120.6(5)
C21 N7 C33 127.2(5)
C23 N8 C24 117.4(6)
C25 N9 C24 119.1(6)
C34 N10 C38 119.8(6)
C34 N10 Pd1 120.4(4)
C38 N10 Pd1 119.6(5)
C39 N11 C41 123.5(11)
C39 N11 C40 119.9(10)
C41 N11 C40 116.5(10)
F4 P1 F6 178.5(5)
F4 P1 F3 92.1(6)
F6 P1 F3 88.5(6)
F4 P1 F1 92.1(5)
F6 P1 F1 89.4(5)
F3 P1 F1 86.4(4)
F4 P1 F5 92.8(5)
F6 P1 F5 86.7(5)
F3 P1 F5 174.5(5)
F1 P1 F5 90.8(4)
F4 P1 F2 89.8(5)
F6 P1 F2 88.7(4)
F3 P1 F2 94.4(4)
F1 P1 F2 178.0(5)
F5 P1 F2 88.3(4)
F11 P2 F9 177.6(6)
F11 P2 F8 91.6(5)
F9 P2 F8 90.4(5)
F11 P2 F7 87.4(5)
F9 P2 F7 90.6(5)
F8 P2 F7 179.0(6)
F11 P2 F12 89.2(4)
F9 P2 F12 89.6(3)
F8 P2 F12 87.7(4)
F7 P2 F12 92.3(4)
F11 P2 F10 89.6(4)
F9 P2 F10 91.6(4)
F8 P2 F10 90.8(4)
F7 P2 F10 89.1(4)
F12 P2 F10 178.1(4)
N2 C1 N1 104.0(5)
N2 C1 Pd1 119.9(5)
N1 C1 Pd1 136.0(5)
C3 C2 N2 105.9(6)
C3 C2 H2 127.1
N2 C2 H2 127.1
C2 C3 N1 107.3(6)
C2 C3 H3 126.3
N1 C3 H3 126.3
N3 C4 C11 125.1(7)
N3 C4 N1 116.5(6)
C11 C4 N1 118.5(7)
N3 C5 N4 114.1(6)
N3 C5 C9 123.1(7)
N4 C5 C9 122.8(7)
N4 C6 C7 121.5(8)
N4 C6 C12 117.8(8)
C7 C6 C12 120.6(8)
C8 C7 C6 120.7(8)
C8 C7 H7 119.6
C6 C7 H7 119.6
C7 C8 C9 118.1(8)
C7 C8 C13 122.3(8)
C9 C8 C13 119.6(8)
C8 C9 C10 126.2(7)
C8 C9 C5 118.0(8)
C10 C9 C5 115.8(7)
C11 C10 C9 122.2(7)
C11 C10 H10 118.9
C9 C10 H10 118.9
C10 C11 C4 116.4(8)
C10 C11 H11 121.8
C4 C11 H11 121.8
C6 C12 H12A 109.5
C6 C12 H12B 109.5
H12A C12 H12B 109.5
C6 C12 H12C 109.5
H12A C12 H12C 109.5
H12B C12 H12C 109.5
C8 C13 H13A 109.5
C8 C13 H13B 109.5
H13A C13 H13B 109.5
C8 C13 H13C 109.5
H13A C13 H13C 109.5
H13B C13 H13C 109.5
C15 C14 N2 112.3(6)
C15 C14 H14A 109.1
N2 C14 H14A 109.1
C15 C14 H14B 109.1
N2 C14 H14B 109.1
H14A C14 H14B 107.9
N5 C15 C16 120.2(6)
N5 C15 C14 117.1(6)
C16 C15 C14 122.6(7)
C17 C16 C15 122.4(7)
C17 C16 H16 118.8
C15 C16 H16 118.8
C16 C17 C18 117.1(7)
C16 C17 H17 121.4
C18 C17 H17 121.4
C19 C18 C17 120.3(7)
C19 C18 H18 119.8
C17 C18 H18 119.8
N5 C19 C18 121.1(7)
N5 C19 H19 119.5
C18 C19 H19 119.5
N7 C20 N6 104.0(5)
N7 C20 Pd1 120.6(5)
N6 C20 Pd1 135.2(5)
C22 C21 N7 107.2(6)
C22 C21 H21 126.4
N7 C21 H21 126.4
C21 C22 N6 107.1(6)
C21 C22 H22 126.4
N6 C22 H22 126.4
N8 C23 C30 125.3(7)
N8 C23 N6 114.9(6)
C30 C23 N6 119.8(7)
N8 C24 N9 114.4(6)
N8 C24 C28 123.6(7)
N9 C24 C28 121.9(6)
N9 C25 C26 120.3(7)
N9 C25 C31 117.7(7)
C26 C25 C31 121.9(7)
C27 C26 C25 122.9(8)
C27 C26 H26 118.6
C25 C26 H26 118.6
C26 C27 C28 117.5(7)
C26 C27 C32 123.6(8)
C28 C27 C32 118.9(8)
C29 C28 C24 116.0(7)
C29 C28 C27 125.8(7)
C24 C28 C27 118.2(7)
C30 C29 C28 121.3(7)
C30 C29 H29 119.4
C28 C29 H29 119.4
C29 C30 C23 116.3(8)
C29 C30 H30 121.8
C23 C30 H30 121.8
C25 C31 H31A 109.5
C25 C31 H31B 109.5
H31A C31 H31B 109.5
C25 C31 H31C 109.5
H31A C31 H31C 109.5
H31B C31 H31C 109.5
C27 C32 H32A 109.5
C27 C32 H32B 109.5
H32A C32 H32B 109.5
C27 C32 H32C 109.5
H32A C32 H32C 109.5
H32B C32 H32C 109.5
N7 C33 C34 108.1(6)
N7 C33 H33A 110.1
C34 C33 H33A 110.1
N7 C33 H33B 110.1
C34 C33 H33B 110.1
H33A C33 H33B 108.4
N10 C34 C35 119.9(7)
N10 C34 C33 116.8(5)
C35 C34 C33 123.3(6)
C36 C35 C34 122.1(7)
C36 C35 H35 119.0
C34 C35 H35 119.0
C35 C36 C37 117.8(7)
C35 C36 H36 121.1
C37 C36 H36 121.1
C38 C37 C36 119.1(8)
C38 C37 H37 120.5
C36 C37 H37 120.5
N10 C38 C37 121.4(7)
N10 C38 H38 119.3
C37 C38 H38 119.3
O1 C39 N11 127.7(13)
O1 C39 H39 116.2
N11 C39 H39 116.2
N11 C40 H40A 109.5
N11 C40 H40B 109.5
H40A C40 H40B 109.5
N11 C40 H40C 109.5
H40A C40 H40C 109.5
H40B C40 H40C 109.5
N11 C41 H41A 109.5
N11 C41 H41B 109.5
H41A C41 H41B 109.5
N11 C41 H41C 109.5
H41A C41 H41C 109.5
H41B C41 H41C 109.5
N12 C42 C43 178.4(12)
C42 C43 H43A 109.5
C42 C43 H43B 109.5
H43A C43 H43B 109.5
C42 C43 H43C 109.5
H43A C43 H43C 109.5
H43B C43 H43C 109.5

loop_
_geom_bond_atom_site_label_1
_geom_bond_atom_site_label_2
_geom_bond_distance
Pd1 C20 1.961(6)
Pd1 C1 1.974(7)
Pd1 N5 2.073(5)
Pd1 N10 2.087(5)
F1 P1 1.548(6)
F2 P1 1.573(6)
F3 P1 1.535(7)
F4 P1 1.488(8)
F5 P1 1.565(8)
F6 P1 1.534(8)
F7 P2 1.547(7)
F8 P2 1.538(7)
F9 P2 1.529(5)
F10 P2 1.579(6)
F11 P2 1.516(6)
F12 P2 1.578(5)
N1 C1 1.360(8)
N1 C3 1.394(8)
N1 C4 1.430(8)
N2 C1 1.336(8)
N2 C2 1.372(8)
N2 C14 1.484(9)
N3 C4 1.301(8)
N3 C5 1.359(9)
N4 C6 1.294(9)
N4 C5 1.362(9)
N5 C15 1.351(8)
N5 C19 1.365(9)
N6 C20 1.365(8)
N6 C22 1.413(8)
N6 C23 1.421(9)
N7 C20 1.333(7)
N7 C21 1.380(8)
N7 C33 1.489(8)
N8 C23 1.303(9)
N8 C24 1.343(8)
N9 C25 1.328(8)
N9 C24 1.357(8)
N10 C34 1.347(8)
N10 C38 1.352(9)
N11 C39 1.326(12)
N11 C41 1.419(13)
N11 C40 1.436(14)
N12 C42 1.108(11)
O1 C39 1.160(12)
C2 C3 1.333(10)
C2 H2 0.9300
C3 H3 0.9300
C4 C11 1.418(10)
C5 C9 1.411(10)
C6 C7 1.448(11)
C6 C12 1.461(11)
C7 C8 1.347(11)
C7 H7 0.9300
C8 C9 1.408(11)
C8 C13 1.506(11)
C9 C10 1.410(11)
C10 C11 1.348(11)
C10 H10 0.9300
C11 H11 0.9300
C12 H12A 0.9600
C12 H12B 0.9600
C12 H12C 0.9600
C13 H13A 0.9600
C13 H13B 0.9600
C13 H13C 0.9600
C14 C15 1.473(9)
C14 H14A 0.9700
C14 H14B 0.9700
C15 C16 1.365(9)
C16 C17 1.364(10)
C16 H16 0.9300
C17 C18 1.379(10)
C17 H17 0.9300
C18 C19 1.374(10)
C18 H18 0.9300
C19 H19 0.9300
C21 C22 1.300(10)
C21 H21 0.9300
C22 H22 0.9300
C23 C30 1.412(10)
C24 C28 1.424(9)
C25 C26 1.432(10)
C25 C31 1.476(10)
C26 C27 1.321(11)
C26 H26 0.9300
C27 C28 1.429(10)
C27 C32 1.507(10)
C28 C29 1.396(11)
C29 C30 1.379(11)
C29 H29 0.9300
C30 H30 0.9300
C31 H31A 0.9600
C31 H31B 0.9600
C31 H31C 0.9600
C32 H32A 0.9600
C32 H32B 0.9600
C32 H32C 0.9600
C33 C34 1.507(10)
C33 H33A 0.9700
C33 H33B 0.9700
C34 C35 1.368(9)
C35 C36 1.357(11)
C35 H35 0.9300
C36 C37 1.400(12)
C36 H36 0.9300
C37 C38 1.373(11)
C37 H37 0.9300
C38 H38 0.9300
C39 H39 0.9300
C40 H40A 0.9600
C40 H40B 0.9600
C40 H40C 0.9600
C41 H41A 0.9600
C41 H41B 0.9600
C41 H41C 0.9600
C42 C43 1.453(12)
C43 H43A 0.9600
C43 H43B 0.9600
C43 H43C 0.9600

loop_
_geom_torsion_atom_site_label_1
_geom_torsion_atom_site_label_2
_geom_torsion_atom_site_label_3
_geom_torsion_atom_site_label_4
_geom_torsion
C1 Pd1 N5 C15 41.7(6)
N10 Pd1 N5 C15 -136.5(6)
C1 Pd1 N5 C19 -139.7(6)
N10 Pd1 N5 C19 42.1(6)
C20 Pd1 N10 C34 40.8(6)
N5 Pd1 N10 C34 -139.3(5)
C20 Pd1 N10 C38 -134.8(6)
N5 Pd1 N10 C38 45.2(6)
C2 N2 C1 N1 1.7(8)
C14 N2 C1 N1 177.3(6)
C2 N2 C1 Pd1 -174.5(5)
C14 N2 C1 Pd1 1.1(9)
C3 N1 C1 N2 -2.0(8)
C4 N1 C1 N2 176.1(6)
C3 N1 C1 Pd1 173.3(6)
C4 N1 C1 Pd1 -8.6(11)
C20 Pd1 C1 N2 140.1(6)
N5 Pd1 C1 N2 -39.9(6)
C20 Pd1 C1 N1 -34.7(8)
N5 Pd1 C1 N1 145.4(7)
C1 N2 C2 C3 -0.8(9)
C14 N2 C2 C3 -176.3(7)
N2 C2 C3 N1 -0.5(9)
C1 N1 C3 C2 1.6(9)
C4 N1 C3 C2 -176.5(7)
C5 N3 C4 C11 -3.4(11)
C5 N3 C4 N1 177.5(6)
C1 N1 C4 N3 -29.0(10)
C3 N1 C4 N3 148.8(7)
C1 N1 C4 C11 151.8(7)
C3 N1 C4 C11 -30.5(11)
C4 N3 C5 N4 -178.5(6)
C4 N3 C5 C9 2.7(11)
C6 N4 C5 N3 179.8(7)
C6 N4 C5 C9 -1.5(11)
C5 N4 C6 C7 2.1(12)
C5 N4 C6 C12 178.7(8)
N4 C6 C7 C8 -1.9(14)
C12 C6 C7 C8 -178.4(9)
C6 C7 C8 C9 0.8(13)
C6 C7 C8 C13 -179.9(9)
C7 C8 C9 C10 -179.7(8)
C13 C8 C9 C10 1.1(13)
C7 C8 C9 C5 -0.2(12)
C13 C8 C9 C5 -179.4(8)
N3 C5 C9 C8 179.1(7)
N4 C5 C9 C8 0.5(12)
N3 C5 C9 C10 -1.3(11)
N4 C5 C9 C10 180.0(7)
C8 C9 C10 C11 180.0(8)
C5 C9 C10 C11 0.5(12)
C9 C10 C11 C4 -1.0(12)
N3 C4 C11 C10 2.6(12)
N1 C4 C11 C10 -178.3(7)
C1 N2 C14 C15 55.2(9)
C2 N2 C14 C15 -129.7(7)
C19 N5 C15 C16 -4.4(11)
Pd1 N5 C15 C16 174.2(6)
C19 N5 C15 C14 179.1(7)
Pd1 N5 C15 C14 -2.3(9)
N2 C14 C15 N5 -51.8(9)
N2 C14 C15 C16 131.8(8)
N5 C15 C16 C17 1.0(13)
C14 C15 C16 C17 177.3(8)
C15 C16 C17 C18 1.6(14)
C16 C17 C18 C19 -0.8(14)
C15 N5 C19 C18 5.2(12)
Pd1 N5 C19 C18 -173.4(7)
C17 C18 C19 N5 -2.6(14)
C21 N7 C20 N6 0.6(8)
C33 N7 C20 N6 -177.8(6)
C21 N7 C20 Pd1 -176.1(5)
C33 N7 C20 Pd1 5.5(9)
C22 N6 C20 N7 -2.3(8)
C23 N6 C20 N7 176.2(6)
C22 N6 C20 Pd1 173.7(6)
C23 N6 C20 Pd1 -7.8(11)
C1 Pd1 C20 N7 136.2(6)
N10 Pd1 C20 N7 -45.6(5)
C1 Pd1 C20 N6 -39.3(8)
N10 Pd1 C20 N6 138.9(8)
C20 N7 C21 C22 1.4(9)
C33 N7 C21 C22 179.7(7)
N7 C21 C22 N6 -2.7(9)
C20 N6 C22 C21 3.2(9)
C23 N6 C22 C21 -175.3(7)
C24 N8 C23 C30 -4.0(11)
C24 N8 C23 N6 174.1(6)
C20 N6 C23 N8 -29.6(10)
C22 N6 C23 N8 148.7(7)
C20 N6 C23 C30 148.6(7)
C22 N6 C23 C30 -33.1(11)
C23 N8 C24 N9 -175.9(6)
C23 N8 C24 C28 1.4(11)
C25 N9 C24 N8 176.4(7)
C25 N9 C24 C28 -0.9(11)
C24 N9 C25 C26 1.4(11)
C24 N9 C25 C31 -176.0(7)
N9 C25 C26 C27 -0.6(14)
C31 C25 C26 C27 176.6(9)
C25 C26 C27 C28 -0.5(13)
C25 C26 C27 C32 178.3(8)
N8 C24 C28 C29 1.4(11)
N9 C24 C28 C29 178.5(7)
N8 C24 C28 C27 -177.3(7)
N9 C24 C28 C27 -0.3(11)
C26 C27 C28 C29 -177.7(8)
C32 C27 C28 C29 3.4(13)
C26 C27 C28 C24 0.9(12)
C32 C27 C28 C24 -177.9(8)
C24 C28 C29 C30 -1.9(11)
C27 C28 C29 C30 176.8(8)
C28 C29 C30 C23 -0.3(11)
N8 C23 C30 C29 3.5(12)
N6 C23 C30 C29 -174.5(7)
C20 N7 C33 C34 56.5(8)
C21 N7 C33 C34 -121.7(7)
C38 N10 C34 C35 0.4(10)
Pd1 N10 C34 C35 -175.2(5)
C38 N10 C34 C33 -180.0(7)
Pd1 N10 C34 C33 4.5(8)
N7 C33 C34 N10 -59.5(8)
N7 C33 C34 C35 120.2(7)
N10 C34 C35 C36 -0.3(12)
C33 C34 C35 C36 -179.9(8)
C34 C35 C36 C37 1.2(13)
C35 C36 C37 C38 -2.3(13)
C34 N10 C38 C37 -1.5(11)
Pd1 N10 C38 C37 174.1(6)
C36 C37 C38 N10 2.5(13)
C41 N11 C39 O1 -178.7(13)
C40 N11 C39 O1 -1.4(18)
